data_4330518
loop_
_publ_author_name
'Nadia Marino'
'Susan K. Hanson'
'Peter M\"uller'
'Robert P. Doyle'

_publ_section_title
;
 Pyro without Fire: Synthesis, Structure, and Reactivity of a Dimeric
 Vanadyl Pyrophosphate Coordination Complex
;
_journal_name_full 'Inorganic Chemistry'
_journal_page_first 10077
_journal_page_last 10079
_journal_paper_doi 10.1021/ic3015767
_journal_volume 51
_journal_year 2012
_chemical_formula_sum 'C44 H38 N6 O11 P2 V2'
_chemical_formula_weight 990.62
_chemical_name_systematic
;
 ?
;
_space_group_IT_number 15
_symmetry_cell_setting monoclinic
_symmetry_space_group_name_Hall '-C 2yc'
_symmetry_space_group_name_H-M 'C 1 2/c 1'
_atom_sites_solution_hydrogens geom
_atom_sites_solution_primary direct
_atom_sites_solution_secondary difmap
_audit_creation_method SHELXL-97
_cell_angle_alpha 90.00
_cell_angle_beta 126.0840(10)
_cell_angle_gamma 90.00
_cell_formula_units_Z 4
_cell_length_a 25.5210(18)
_cell_length_b 14.1139(10)
_cell_length_c 17.2119(12)
_cell_measurement_reflns_used 9280
_cell_measurement_temperature 100(2)
_cell_measurement_theta_max 31.47
_cell_measurement_theta_min 2.63
_cell_volume 5010.3(6)
_computing_cell_refinement 'SAINT 7.46A (Bruker-AXS, 2011)'
_computing_data_collection 'APEX2 v2011.4.0 (Bruker-AXS, 2011)'
_computing_data_reduction 'SAINT 7.46A (Bruker-AXS, 2011)'
_computing_molecular_graphics 'Bruker SHELXTL'
_computing_publication_material 'Bruker SHELXTL'
_computing_structure_refinement 'SHELXL-97 (Sheldrick, 2008)'
_computing_structure_solution 'SHELXS-97 (Sheldrick, 2008)'
_diffrn_ambient_temperature 100(2)
_diffrn_detector_area_resol_mean 8.3
_diffrn_measured_fraction_theta_full 0.999
_diffrn_measured_fraction_theta_max 0.999
_diffrn_measurement_device_type 'Bruker Smart APEX2 CCD'
_diffrn_measurement_method '\f and \w scans'
_diffrn_radiation_monochromator 'Incoatech ImuS multilayer optics'
_diffrn_radiation_source 'ImuS micro-focus sealed tube'
_diffrn_radiation_type MoK\a
_diffrn_radiation_wavelength 0.71073
_diffrn_reflns_av_R_equivalents 0.0406
_diffrn_reflns_av_sigmaI/netI 0.0169
_diffrn_reflns_limit_h_max 37
_diffrn_reflns_limit_h_min -37
_diffrn_reflns_limit_k_max 20
_diffrn_reflns_limit_k_min -20
_diffrn_reflns_limit_l_max 25
_diffrn_reflns_limit_l_min -25
_diffrn_reflns_number 130643
_diffrn_reflns_theta_full 31.51
_diffrn_reflns_theta_max 31.51
_diffrn_reflns_theta_min 1.75
_exptl_absorpt_coefficient_mu 0.497
_exptl_absorpt_correction_T_max 0.9428
_exptl_absorpt_correction_T_min 0.9071
_exptl_absorpt_correction_type multi-scan
_exptl_absorpt_process_details 'SADABS (Sheldrick, 2009)'
_exptl_crystal_colour yellow
_exptl_crystal_density_diffrn 1.313
_exptl_crystal_description block
_exptl_crystal_F_000 2032
_exptl_crystal_size_max 0.20
_exptl_crystal_size_mid 0.15
_exptl_crystal_size_min 0.12
_platon_squeeze_details
;
;
_refine_diff_density_max 0.764
_refine_diff_density_min -0.448
_refine_diff_density_rms 0.063
_refine_ls_extinction_method none
_refine_ls_goodness_of_fit_ref 1.027
_refine_ls_hydrogen_treatment constr
_refine_ls_matrix_type full
_refine_ls_number_parameters 441
_refine_ls_number_reflns 8358
_refine_ls_number_restraints 664
_refine_ls_restrained_S_all 1.006
_refine_ls_R_factor_all 0.0465
_refine_ls_R_factor_gt 0.0397
_refine_ls_shift/su_max 0.001
_refine_ls_shift/su_mean 0.000
_refine_ls_structure_factor_coef Fsqd
_refine_ls_weighting_details 'calc w=1/[\s^2^(Fo^2^)+(0.0665P)^2^+4.1724P] where P=(Fo^2^+2Fc^2^)/3'
_refine_ls_weighting_scheme calc
_refine_ls_wR_factor_gt 0.1123
_refine_ls_wR_factor_ref 0.1165
_reflns_number_gt 7233
_reflns_number_total 8358
_reflns_threshold_expression >2sigma(I)
_cod_data_source_file ic3015767_si_002_2.cif
_cod_data_source_block x12088-sr
_cod_database_code 4330518

loop_
_symmetry_equiv_pos_as_xyz
'x, y, z'
'-x, y, -z+1/2'
'x+1/2, y+1/2, z'
'-x+1/2, y+1/2, -z+1/2'
'-x, -y, -z'
'x, -y, z-1/2'
'-x+1/2, -y+1/2, -z'
'x+1/2, -y+1/2, z-1/2'

loop_
_atom_site_label
_atom_site_type_symbol
_atom_site_fract_x
_atom_site_fract_y
_atom_site_fract_z
_atom_site_U_iso_or_equiv
_atom_site_adp_type
_atom_site_occupancy
_atom_site_symmetry_multiplicity
_atom_site_calc_flag
_atom_site_refinement_flags
_atom_site_disorder_assembly
_atom_site_disorder_group
V1 V 0.584985(9) 0.614102(16) 0.400404(14) 0.02156(6) Uani 1 1 d . . .
P1 P 0.458080(16) 0.74745(3) 0.27807(2) 0.02514(8) Uani 1 1 d . . .
O2 O 0.50664(4) 0.68224(7) 0.36137(7) 0.02656(19) Uani 1 1 d . . .
O5 O 0.5000 0.80382(10) 0.2500 0.0284(3) Uani 1 2 d S . .
O1 O 0.56458(5) 0.51220(7) 0.34940(7) 0.0291(2) Uani 1 1 d . . .
O4 O 0.40741(4) 0.69035(7) 0.18877(6) 0.02572(19) Uani 1 1 d . . .
O3 O 0.42889(6) 0.81896(9) 0.30512(8) 0.0377(2) Uani 1 1 d . . .
N1 N 0.64284(5) 0.73313(8) 0.50909(8) 0.0242(2) Uani 1 1 d . . .
N2 N 0.68587(5) 0.58093(8) 0.47593(8) 0.0238(2) Uani 1 1 d . . .
C1 C 0.61706(7) 0.80969(11) 0.52066(11) 0.0319(3) Uani 1 1 d . . .
H1 H 0.5712 0.8156 0.4822 0.038 Uiso 1 1 calc R . .
C2 C 0.65443(9) 0.88040(12) 0.58623(13) 0.0408(4) Uani 1 1 d . . .
H2 H 0.6347 0.9333 0.5935 0.049 Uiso 1 1 calc R . .
C3 C 0.72103(9) 0.87240(12) 0.64081(12) 0.0432(4) Uani 1 1 d . . .
H3 H 0.7478 0.9204 0.6859 0.052 Uiso 1 1 calc R . .
C4 C 0.74861(7) 0.79456(12) 0.62970(10) 0.0350(3) Uani 1 1 d . . .
H4 H 0.7944 0.7883 0.6665 0.042 Uiso 1 1 calc R . .
C5 C 0.70793(6) 0.72511(10) 0.56321(9) 0.0257(2) Uani 1 1 d . . .
C6 C 0.73189(6) 0.63848(10) 0.54616(9) 0.0257(2) Uani 1 1 d . . .
C7 C 0.79756(7) 0.61596(13) 0.59817(11) 0.0362(3) Uani 1 1 d . . .
H7 H 0.8293 0.6560 0.6488 0.043 Uiso 1 1 calc R . .
C8 C 0.81591(7) 0.53502(14) 0.57535(13) 0.0430(4) Uani 1 1 d . . .
H8 H 0.8605 0.5189 0.6099 0.052 Uiso 1 1 calc R . .
C9 C 0.76892(8) 0.47724(13) 0.50170(13) 0.0387(3) Uani 1 1 d . . .
H9 H 0.7807 0.4217 0.4842 0.046 Uiso 1 1 calc R . .
C10 C 0.70453(7) 0.50237(11) 0.45426(11) 0.0304(3) Uani 1 1 d . . .
H10 H 0.6722 0.4625 0.4043 0.037 Uiso 1 1 calc R . .
N3 N 0.58676(5) 0.55976(8) 0.51957(7) 0.0245(2) Uani 1 1 d . . .
C11 C 0.55654(7) 0.60400(11) 0.55219(10) 0.0298(3) Uani 1 1 d . . .
H11 H 0.5356 0.6627 0.5241 0.036 Uiso 1 1 calc R . .
C12 C 0.55491(8) 0.56686(13) 0.62548(11) 0.0375(3) Uani 1 1 d . . .
H12 H 0.5332 0.5998 0.6469 0.045 Uiso 1 1 calc R . .
C13 C 0.58515(8) 0.48172(13) 0.66680(11) 0.0407(4) Uani 1 1 d . . .
H13 H 0.5852 0.4557 0.7178 0.049 Uiso 1 1 calc R . .
C14 C 0.61545(8) 0.43480(12) 0.63252(11) 0.0382(3) Uani 1 1 d . . .
H14 H 0.6360 0.3755 0.6589 0.046 Uiso 1 1 calc R . .
C15 C 0.61519(7) 0.47589(11) 0.55926(10) 0.0301(3) Uani 1 1 d . . .
H15 H 0.6360 0.4434 0.5360 0.036 Uiso 1 1 calc R . .
O21 O 0.9508(2) 0.7173(4) 0.9782(3) 0.0934(18) Uani 0.458(3) 1 d PDU A 1
C20 C 0.9120(3) 0.6828(6) 0.9865(7) 0.081(2) Uani 0.458(3) 1 d PDU A 1
H20 H 0.9284 0.6470 1.0432 0.097 Uiso 0.458(3) 1 calc PR A 1
C21 C 0.8393(3) 0.6901(6) 0.9162(6) 0.0559(16) Uani 0.458(3) 1 d PDU A 1
C22 C 0.8050(4) 0.7532(7) 0.9324(7) 0.0588(19) Uani 0.458(3) 1 d PDU A 1
H22 H 0.8272 0.7934 0.9872 0.071 Uiso 0.458(3) 1 calc PR A 1
C23 C 0.7384(4) 0.7571(9) 0.8685(7) 0.0573(16) Uani 0.458(3) 1 d PDU A 1
H23 H 0.7148 0.7997 0.8800 0.069 Uiso 0.458(3) 1 calc PR A 1
C24 C 0.7059(4) 0.7006(9) 0.7889(7) 0.0504(15) Uani 0.458(3) 1 d PDU A 1
H24 H 0.6601 0.7046 0.7449 0.060 Uiso 0.458(3) 1 calc PR A 1
C25 C 0.7395(4) 0.6378(11) 0.7723(10) 0.0455(15) Uani 0.458(3) 1 d PDU A 1
H25 H 0.7168 0.5985 0.7168 0.055 Uiso 0.458(3) 1 calc PR A 1
C26 C 0.8064(5) 0.6317(12) 0.8364(10) 0.0479(19) Uani 0.458(3) 1 d PDU A 1
H26 H 0.8296 0.5875 0.8255 0.058 Uiso 0.458(3) 1 calc PR A 1
O21A O 0.9409(3) 0.5968(5) 0.9505(4) 0.0755(18) Uani 0.429(4) 1 d PDU B 2
C20A C 0.9141(4) 0.6450(6) 0.9730(6) 0.0764(19) Uani 0.429(4) 1 d PDU B 2
H20A H 0.9401 0.6701 1.0363 0.092 Uiso 0.429(4) 1 calc PR B 2
C21A C 0.8428(4) 0.6713(6) 0.9123(7) 0.0505(14) Uani 0.429(4) 1 d PDU B 2
C22A C 0.8211(4) 0.7385(7) 0.9460(7) 0.0555(16) Uani 0.429(4) 1 d PDU B 2
H22A H 0.8509 0.7688 1.0059 0.067 Uiso 0.429(4) 1 calc PR B 2
C23A C 0.7561(4) 0.7613(10) 0.8926(9) 0.064(2) Uani 0.429(4) 1 d PDU B 2
H23A H 0.7419 0.8086 0.9156 0.077 Uiso 0.429(4) 1 calc PR B 2
C24A C 0.7117(5) 0.7175(10) 0.8073(9) 0.061(2) Uani 0.429(4) 1 d PDU B 2
H24A H 0.6670 0.7329 0.7720 0.073 Uiso 0.429(4) 1 calc PR B 2
C25A C 0.7327(5) 0.6508(14) 0.7736(11) 0.054(2) Uani 0.429(4) 1 d PDU B 2
H25A H 0.7022 0.6193 0.7147 0.065 Uiso 0.429(4) 1 calc PR B 2
C26A C 0.7979(5) 0.6291(14) 0.8246(10) 0.0489(19) Uani 0.429(4) 1 d PDU B 2
H26A H 0.8120 0.5847 0.7990 0.059 Uiso 0.429(4) 1 calc PR B 2
O21B O 0.9268(8) 0.5441(9) 0.8982(9) 0.060(3) Uani 0.113(3) 1 d PDU C 3
C20B C 0.9292(9) 0.5947(16) 0.9563(13) 0.056(5) Uani 0.113(3) 1 d PDU C 3
H20B H 0.9699 0.5976 1.0176 0.067 Uiso 0.113(3) 1 calc PR C 3
C21B C 0.8754(7) 0.6545(10) 0.9444(10) 0.057(3) Uani 0.113(3) 1 d PDU C 3
C22B C 0.8841(7) 0.7079(12) 1.0189(10) 0.062(3) Uani 0.113(3) 1 d PDU C 3
H22B H 0.9252 0.7092 1.0797 0.074 Uiso 0.113(3) 1 calc PR C 3
C23B C 0.8327(8) 0.7593(13) 1.0040(12) 0.069(4) Uani 0.113(3) 1 d PDU C 3
H23B H 0.8380 0.7929 1.0560 0.082 Uiso 0.113(3) 1 calc PR C 3
C24B C 0.7745(10) 0.762(3) 0.9153(15) 0.064(4) Uani 0.113(3) 1 d PDU C 3
H24B H 0.7405 0.8012 0.9047 0.077 Uiso 0.113(3) 1 calc PR C 3
C25B C 0.7652(7) 0.7087(13) 0.8417(11) 0.061(3) Uani 0.113(3) 1 d PDU C 3
H25B H 0.7239 0.7072 0.7813 0.074 Uiso 0.113(3) 1 calc PR C 3
C26B C 0.8160(8) 0.6570(16) 0.8552(12) 0.054(3) Uani 0.113(3) 1 d PDU C 3
H26B H 0.8101 0.6231 0.8029 0.065 Uiso 0.113(3) 1 calc PR C 3

loop_
_atom_site_aniso_label
_atom_site_aniso_U_11
_atom_site_aniso_U_22
_atom_site_aniso_U_33
_atom_site_aniso_U_23
_atom_site_aniso_U_13
_atom_site_aniso_U_12
V1 0.01604(10) 0.02836(11) 0.01633(10) -0.00162(7) 0.00734(8) -0.00090(7)
P1 0.02012(14) 0.03193(17) 0.02011(15) -0.00016(12) 0.01004(12) 0.00379(11)
O2 0.0186(4) 0.0378(5) 0.0215(4) 0.0038(4) 0.0108(3) 0.0036(4)
O5 0.0269(6) 0.0283(6) 0.0265(6) 0.000 0.0138(5) 0.000
O1 0.0270(4) 0.0322(5) 0.0238(4) -0.0069(4) 0.0125(4) -0.0053(4)
O4 0.0181(4) 0.0371(5) 0.0196(4) -0.0013(3) 0.0098(3) 0.0002(3)
O3 0.0351(5) 0.0436(6) 0.0339(5) -0.0026(5) 0.0200(5) 0.0104(5)
N1 0.0214(5) 0.0279(5) 0.0195(4) -0.0019(4) 0.0099(4) -0.0034(4)
N2 0.0184(4) 0.0303(5) 0.0207(4) 0.0021(4) 0.0104(4) 0.0012(4)
C1 0.0342(7) 0.0301(7) 0.0300(6) -0.0044(5) 0.0181(6) -0.0012(5)
C2 0.0500(9) 0.0316(7) 0.0387(8) -0.0088(6) 0.0250(8) -0.0052(6)
C3 0.0472(9) 0.0357(8) 0.0331(7) -0.0107(6) 0.0160(7) -0.0150(7)
C4 0.0304(7) 0.0379(8) 0.0242(6) -0.0026(5) 0.0092(5) -0.0127(6)
C5 0.0221(5) 0.0320(6) 0.0174(5) 0.0010(4) 0.0085(4) -0.0058(5)
C6 0.0176(5) 0.0348(6) 0.0195(5) 0.0044(5) 0.0081(4) -0.0021(5)
C7 0.0180(5) 0.0514(9) 0.0296(7) 0.0073(6) 0.0086(5) -0.0006(5)
C8 0.0230(6) 0.0563(10) 0.0444(9) 0.0139(8) 0.0169(6) 0.0120(6)
C9 0.0344(7) 0.0421(8) 0.0450(8) 0.0108(7) 0.0264(7) 0.0137(6)
C10 0.0286(6) 0.0331(7) 0.0317(6) 0.0027(5) 0.0190(5) 0.0047(5)
N3 0.0190(4) 0.0314(5) 0.0191(4) -0.0009(4) 0.0090(4) -0.0034(4)
C11 0.0287(6) 0.0364(7) 0.0251(6) -0.0045(5) 0.0162(5) -0.0050(5)
C12 0.0399(8) 0.0503(9) 0.0278(6) -0.0093(6) 0.0229(6) -0.0147(7)
C13 0.0416(8) 0.0523(9) 0.0227(6) -0.0026(6) 0.0159(6) -0.0204(7)
C14 0.0332(7) 0.0406(8) 0.0274(6) 0.0069(6) 0.0104(6) -0.0085(6)
C15 0.0242(6) 0.0336(7) 0.0263(6) 0.0025(5) 0.0114(5) -0.0025(5)
O21 0.065(2) 0.161(5) 0.0424(18) 0.003(2) 0.0248(18) -0.049(3)
C20 0.065(3) 0.103(6) 0.066(3) 0.002(4) 0.034(2) -0.013(3)
C21 0.060(2) 0.061(4) 0.049(3) 0.006(2) 0.034(2) -0.016(2)
C22 0.069(3) 0.038(4) 0.051(3) -0.009(3) 0.025(3) -0.020(3)
C23 0.071(3) 0.050(3) 0.052(4) -0.011(3) 0.037(3) -0.008(3)
C24 0.052(2) 0.051(4) 0.046(3) -0.011(2) 0.028(2) -0.010(2)
C25 0.067(3) 0.035(4) 0.043(3) -0.001(2) 0.037(2) -0.009(3)
C26 0.066(3) 0.037(4) 0.053(4) 0.014(3) 0.042(3) 0.005(3)
O21A 0.066(3) 0.105(4) 0.062(3) 0.038(3) 0.042(2) 0.009(3)
C20A 0.068(3) 0.099(6) 0.058(4) 0.031(4) 0.035(2) 0.003(3)
C21A 0.060(2) 0.047(3) 0.055(3) 0.014(2) 0.040(2) -0.008(2)
C22A 0.076(3) 0.036(3) 0.055(3) -0.003(3) 0.039(3) -0.021(3)
C23A 0.081(4) 0.048(4) 0.069(6) -0.009(4) 0.046(4) 0.001(4)
C24A 0.065(3) 0.052(5) 0.069(5) 0.000(4) 0.040(3) -0.001(3)
C25A 0.073(3) 0.043(5) 0.047(3) 0.004(3) 0.036(3) -0.007(3)
C26A 0.074(3) 0.044(4) 0.044(3) 0.010(3) 0.044(3) -0.001(3)
O21B 0.097(10) 0.057(7) 0.046(6) -0.008(5) 0.053(7) -0.032(6)
C20B 0.062(6) 0.052(8) 0.053(7) -0.009(6) 0.033(6) -0.018(6)
C21B 0.063(5) 0.064(6) 0.054(5) 0.009(5) 0.040(4) -0.012(5)
C22B 0.074(5) 0.062(6) 0.060(5) 0.004(5) 0.045(4) -0.008(5)
C23B 0.082(7) 0.045(7) 0.071(6) -0.002(6) 0.040(5) -0.004(6)
C24B 0.075(6) 0.051(7) 0.069(6) 0.003(6) 0.044(5) -0.004(7)
C25B 0.071(4) 0.055(5) 0.060(4) 0.010(4) 0.040(4) -0.002(4)
C26B 0.071(5) 0.050(7) 0.051(5) 0.014(5) 0.042(4) -0.004(5)

loop_
_atom_type_symbol
_atom_type_description
_atom_type_scat_dispersion_real
_atom_type_scat_dispersion_imag
_atom_type_scat_source
C C 0.0033 0.0016 'International Tables Vol C Tables 4.2.6.8 and 6.1.1.4'
H H 0.0000 0.0000 'International Tables Vol C Tables 4.2.6.8 and 6.1.1.4'
N N 0.0061 0.0033 'International Tables Vol C Tables 4.2.6.8 and 6.1.1.4'
O O 0.0106 0.0060 'International Tables Vol C Tables 4.2.6.8 and 6.1.1.4'
P P 0.1023 0.0942 'International Tables Vol C Tables 4.2.6.8 and 6.1.1.4'
V V 0.3005 0.5294 'International Tables Vol C Tables 4.2.6.8 and 6.1.1.4'

loop_
_geom_angle_atom_site_label_1
_geom_angle_atom_site_label_2
_geom_angle_atom_site_label_3
_geom_angle
_geom_angle_site_symmetry_1
_geom_angle_site_symmetry_3
O1 V1 O2 108.52(5) . .
O1 V1 O4 102.25(5) . 2_655
O2 V1 O4 90.78(4) . 2_655
O1 V1 N2 91.31(5) . .
O2 V1 N2 159.97(5) . .
O4 V1 N2 87.57(4) 2_655 .
O1 V1 N3 91.13(5) . .
O2 V1 N3 86.91(4) . .
O4 V1 N3 166.45(4) 2_655 .
N2 V1 N3 90.04(4) . .
O1 V1 N1 161.80(5) . .
O2 V1 N1 87.51(4) . .
O4 V1 N1 85.64(4) 2_655 .
N2 V1 N1 72.47(4) . .
N3 V1 N1 80.93(4) . .
O3 P1 O4 112.96(6) . .
O3 P1 O2 113.21(6) . .
O4 P1 O2 111.28(6) . .
O3 P1 O5 107.56(7) . .
O4 P1 O5 105.97(5) . .
O2 P1 O5 105.20(5) . .
P1 O2 V1 136.06(6) . .
P1 O5 P1 121.11(9) . 2_655
P1 O4 V1 130.96(6) . 2_655
C1 N1 C5 118.57(12) . .
C1 N1 V1 125.18(9) . .
C5 N1 V1 116.22(9) . .
C10 N2 C6 118.73(12) . .
C10 N2 V1 120.50(9) . .
C6 N2 V1 120.77(9) . .
N1 C1 C2 122.72(15) . .
N1 C1 H1 118.6 . .
C2 C1 H1 118.6 . .
C3 C2 C1 118.54(16) . .
C3 C2 H2 120.7 . .
C1 C2 H2 120.7 . .
C4 C3 C2 119.73(14) . .
C4 C3 H3 120.1 . .
C2 C3 H3 120.1 . .
C3 C4 C5 118.67(15) . .
C3 C4 H4 120.7 . .
C5 C4 H4 120.7 . .
N1 C5 C4 121.75(14) . .
N1 C5 C6 114.80(11) . .
C4 C5 C6 123.45(13) . .
N2 C6 C7 121.33(14) . .
N2 C6 C5 115.67(11) . .
C7 C6 C5 123.00(13) . .
C8 C7 C6 119.22(15) . .
C8 C7 H7 120.4 . .
C6 C7 H7 120.4 . .
C7 C8 C9 119.53(14) . .
C7 C8 H8 120.2 . .
C9 C8 H8 120.2 . .
C10 C9 C8 118.46(15) . .
C10 C9 H9 120.8 . .
C8 C9 H9 120.8 . .
N2 C10 C9 122.69(15) . .
N2 C10 H10 118.7 . .
C9 C10 H10 118.7 . .
C11 N3 C15 117.82(12) . .
C11 N3 V1 122.26(10) . .
C15 N3 V1 119.78(10) . .
N3 C11 C12 122.34(15) . .
N3 C11 H11 118.8 . .
C12 C11 H11 118.8 . .
C13 C12 C11 119.37(16) . .
C13 C12 H12 120.3 . .
C11 C12 H12 120.3 . .
C12 C13 C14 118.69(14) . .
C12 C13 H13 120.7 . .
C14 C13 H13 120.7 . .
C15 C14 C13 118.87(16) . .
C15 C14 H14 120.6 . .
C13 C14 H14 120.6 . .
N3 C15 C14 122.88(15) . .
N3 C15 H15 118.6 . .
C14 C15 H15 118.6 . .
O21 C20 C21 126.6(7) . .
O21 C20 H20 116.7 . .
C21 C20 H20 116.7 . .
C26 C21 C22 119.8(5) . .
C26 C21 C20 119.8(6) . .
C22 C21 C20 120.4(6) . .
C23 C22 C21 119.5(5) . .
C23 C22 H22 120.3 . .
C21 C22 H22 120.3 . .
C24 C23 C22 120.8(6) . .
C24 C23 H23 119.6 . .
C22 C23 H23 119.6 . .
C23 C24 C25 120.1(6) . .
C23 C24 H24 120.0 . .
C25 C24 H24 120.0 . .
C24 C25 C26 120.1(6) . .
C24 C25 H25 120.0 . .
C26 C25 H25 120.0 . .
C21 C26 C25 119.7(6) . .
C21 C26 H26 120.1 . .
C25 C26 H26 120.1 . .
O21A C20A C21A 127.4(7) . .
O21A C20A H20A 116.3 . .
C21A C20A H20A 116.3 . .
C26A C21A C22A 118.3(6) . .
C26A C21A C20A 122.2(6) . .
C22A C21A C20A 119.5(6) . .
C23A C22A C21A 120.1(6) . .
C23A C22A H22A 120.0 . .
C21A C22A H22A 120.0 . .
C24A C23A C22A 121.4(6) . .
C24A C23A H23A 119.3 . .
C22A C23A H23A 119.3 . .
C23A C24A C25A 119.0(7) . .
C23A C24A H24A 120.5 . .
C25A C24A H24A 120.5 . .
C24A C25A C26A 120.5(7) . .
C24A C25A H25A 119.7 . .
C26A C25A H25A 119.7 . .
C21A C26A C25A 120.7(7) . .
C21A C26A H26A 119.7 . .
C25A C26A H26A 119.7 . .
O21B C20B C21B 128.3(13) . .
O21B C20B H20B 115.9 . .
C21B C20B H20B 115.9 . .
C26B C21B C22B 119.2(10) . .
C26B C21B C20B 118.4(8) . .
C22B C21B C20B 122.4(9) . .
C23B C22B C21B 119.6(9) . .
C23B C22B H22B 120.2 . .
C21B C22B H22B 120.2 . .
C24B C23B C22B 120.7(10) . .
C24B C23B H23B 119.6 . .
C22B C23B H23B 119.6 . .
C23B C24B C25B 119.9(11) . .
C23B C24B H24B 120.1 . .
C25B C24B H24B 120.1 . .
C24B C25B C26B 120.1(10) . .
C24B C25B H25B 120.0 . .
C26B C25B H25B 120.0 . .
C21B C26B C25B 120.3(9) . .
C21B C26B H26B 119.8 . .
C25B C26B H26B 119.8 . .

loop_
_geom_bond_atom_site_label_1
_geom_bond_atom_site_label_2
_geom_bond_distance
_geom_bond_site_symmetry_2
V1 O1 1.6037(10) .
V1 O2 1.9472(9) .
V1 O4 1.9754(10) 2_655
V1 N2 2.1436(11) .
V1 N3 2.1652(11) .
V1 N1 2.2909(11) .
P1 O3 1.4830(11) .
P1 O4 1.5306(10) .
P1 O2 1.5315(10) .
P1 O5 1.6186(8) .
O5 P1 1.6187(8) 2_655
O4 V1 1.9755(10) 2_655
N1 C1 1.3395(18) .
N1 C5 1.3482(16) .
N2 C10 1.3434(18) .
N2 C6 1.3520(17) .
C1 C2 1.382(2) .
C1 H1 0.9500 .
C2 C3 1.380(3) .
C2 H2 0.9500 .
C3 C4 1.377(3) .
C3 H3 0.9500 .
C4 C5 1.3960(19) .
C4 H4 0.9500 .
C5 C6 1.472(2) .
C6 C7 1.3944(18) .
C7 C8 1.377(3) .
C7 H7 0.9500 .
C8 C9 1.385(3) .
C8 H8 0.9500 .
C9 C10 1.383(2) .
C9 H9 0.9500 .
C10 H10 0.9500 .
N3 C11 1.3453(18) .
N3 C15 1.3456(18) .
C11 C12 1.389(2) .
C11 H11 0.9500 .
C12 C13 1.378(3) .
C12 H12 0.9500 .
C13 C14 1.387(3) .
C13 H13 0.9500 .
C14 C15 1.384(2) .
C14 H14 0.9500 .
C15 H15 0.9500 .
O21 C20 1.185(6) .
C20 C21 1.508(7) .
C20 H20 0.9500 .
C21 C26 1.383(6) .
C21 C22 1.389(6) .
C22 C23 1.378(6) .
C22 H22 0.9500 .
C23 C24 1.365(6) .
C23 H23 0.9500 .
C24 C25 1.375(6) .
C24 H24 0.9500 .
C25 C26 1.387(6) .
C25 H25 0.9500 .
C26 H26 0.9500 .
O21A C20A 1.181(6) .
C20A C21A 1.516(7) .
C20A H20A 0.9500 .
C21A C26A 1.382(6) .
C21A C22A 1.387(6) .
C22A C23A 1.380(7) .
C22A H22A 0.9500 .
C23A C24A 1.364(6) .
C23A H23A 0.9500 .
C24A C25A 1.369(6) .
C24A H24A 0.9500 .
C25A C26A 1.385(6) .
C25A H25A 0.9500 .
C26A H26A 0.9500 .
O21B C20B 1.201(7) .
C20B C21B 1.520(9) .
C20B H20B 0.9500 .
C21B C26B 1.383(8) .
C21B C22B 1.387(7) .
C22B C23B 1.384(8) .
C22B H22B 0.9500 .
C23B C24B 1.367(8) .
C23B H23B 0.9500 .
C24B C25B 1.370(8) .
C24B H24B 0.9500 .
C25B C26B 1.383(8) .
C25B H25B 0.9500 .
C26B H26B 0.9500 .

loop_
_platon_squeeze_void_nr
_platon_squeeze_void_average_x
_platon_squeeze_void_average_y
_platon_squeeze_void_average_z
_platon_squeeze_void_volume
_platon_squeeze_void_count_electrons
_platon_squeeze_void_content
1 0.500 0.133 0.250 249 62 ' '
2 0.500 -0.133 0.750 250 62 ' '
3 0.000 0.367 0.750 250 62 ' '
4 1.000 0.633 0.250 249 62 ' '
